data_4344475
loop_
_publ_author_name
'Wrubl, Federico'
'Manfrinetti, Pietro'
'Pani, Marcella'
'Solokha, Pavlo'
'Saccone, Adriana'

_publ_section_title
;
 Crystal Chemistry of the New Families of Interstitial Compounds R6Mg23C
 (R = La, Ce, Pr, Nd, Sm, or Gd) and Ce6Mg23Z (Z = C, Si, Ge, Sn, Pb, P,
 As, or Sb).
;
_journal_issue 1
_journal_name_full 'Inorganic chemistry'
_journal_page_first 191
_journal_paper_doi 10.1021/acs.inorgchem.5b02114
_journal_volume 55
_journal_year 2015
_chemical_formula_sum 'C Mg23 Sm6'
_chemical_formula_weight 1473.24
_space_group_IT_number 225
_symmetry_cell_setting cubic
_symmetry_space_group_name_Hall '-F 4 2 3'
_symmetry_space_group_name_H-M 'F m -3 m'
_cell_angle_alpha 90.00000
_cell_angle_beta 90.00000
_cell_angle_gamma 90.00000
_cell_formula_units_Z 4
_cell_length_a 14.380(7)
_cell_length_b 14.380(7)
_cell_length_c 14.380(7)
_cell_measurement_temperature 298
_cell_volume 2974(3)
_computing_structure_refinement FULLPROF
_diffrn_ambient_temperature 298
_diffrn_measurement_device_type 'Bragg-Brentano PanAlytical diddractometer'
_diffrn_radiation_wavelength 1.5418
_diffrn_source 'sealed X-ray tube'
_diffrn_source_target Cu
_pd_char_colour 'dark grey'
_pd_meas_2theta_range_inc 0.020004
_pd_meas_2theta_range_max 100.00000
_pd_meas_2theta_range_min 8.12000
_pd_meas_number_of_points 4595
_pd_meas_scan_method step
_pd_prep_temperature 298
_pd_proc_2theta_range_inc 0.020004
_pd_proc_2theta_range_max 99.9995
_pd_proc_2theta_range_min 8.1195
_pd_proc_ls_background_function
;
linear interpolation between a set of background points with refinable heights
;
_pd_proc_ls_profile_function Pseudo-Voigt
_pd_proc_ls_prof_R_factor 1.3422
_pd_proc_ls_prof_wR_expected 1.2267
_pd_proc_ls_prof_wR_factor 1.9004
_pd_proc_wavelength 1.540560
_pd_spec_mount_mode reflection
_pd_spec_shape flat_sheet
_pd_spec_size_thick 0.01
_refine_ls_goodness_of_fit_all 1.55
_refine_ls_number_parameters 21
_refine_ls_number_reflns 252
_refine_ls_number_restraints 0
_refine_ls_R_I_factor 4.2921
_refine_ls_shift/su_max 0.04
_cod_data_source_file sm6mg23c.txt
_cod_data_source_block Sm6Mg23C
_cod_depositor_comments
;
The following automatic conversions were performed:

'_symmetry_cell_setting' value 'Cubic' changed to 'cubic' according
to
/usr/data/users/saulius/crontab/automatic-downloads/rss-feeds/ACS/lib/dictionaries/cif_core.dic
dictionary named 'cif_core.dic' version 2.4.2 from 2011-04-26.

Automatic conversion script
Id: cif_fix_values 4268 2015-11-12 08:31:59Z antanas 

 Adding full bibliography for 4344470--4344483.cif.
;
_cod_original_sg_symbol_H-M 'F M -3 M'
_cod_database_code 4344475
_pd_proc_ls_prof_cr_factor 24.9601
_pd_proc_ls_prof_cwr_factor 16.1585
_pd_proc_ls_prof_cwr_expected 10.4302
_pd_proc_ls_prof_chi2 2.4000
_pd_proc_ls_prof_echi2 2.4000

loop_
_symmetry_equiv_pos_as_xyz
x,y,z
x,-y,-z
-x,y,-z
-x,-y,z
y,z,x
-y,-z,x
y,-z,-x
-y,z,-x
z,x,y
-z,x,-y
-z,-x,y
z,-x,-y
y,x,z
-y,x,-z
y,-x,-z
-y,-x,z
z,y,x
-z,-y,x
-z,y,-x
z,-y,-x
x,z,y
x,-z,-y
-x,-z,y
-x,z,-y
-x,-y,-z
-x,y,z
x,-y,z
x,y,-z
-y,-z,-x
y,z,-x
-y,z,x
y,-z,x
-z,-x,-y
z,-x,y
z,x,-y
-z,x,y
-y,-x,-z
y,-x,z
-y,x,z
y,x,-z
-z,-y,-x
z,y,-x
z,-y,x
-z,y,x
-x,-z,-y
-x,z,y
x,z,-y
x,-z,y
x+1/2,y+1/2,z
x+1/2,-y+1/2,-z
-x+1/2,y+1/2,-z
-x+1/2,-y+1/2,z
y+1/2,z+1/2,x
-y+1/2,-z+1/2,x
y+1/2,-z+1/2,-x
-y+1/2,z+1/2,-x
z+1/2,x+1/2,y
-z+1/2,x+1/2,-y
-z+1/2,-x+1/2,y
z+1/2,-x+1/2,-y
y+1/2,x+1/2,z
-y+1/2,x+1/2,-z
y+1/2,-x+1/2,-z
-y+1/2,-x+1/2,z
z+1/2,y+1/2,x
-z+1/2,-y+1/2,x
-z+1/2,y+1/2,-x
z+1/2,-y+1/2,-x
x+1/2,z+1/2,y
x+1/2,-z+1/2,-y
-x+1/2,-z+1/2,y
-x+1/2,z+1/2,-y
-x+1/2,-y+1/2,-z
-x+1/2,y+1/2,z
x+1/2,-y+1/2,z
x+1/2,y+1/2,-z
-y+1/2,-z+1/2,-x
y+1/2,z+1/2,-x
-y+1/2,z+1/2,x
y+1/2,-z+1/2,x
-z+1/2,-x+1/2,-y
z+1/2,-x+1/2,y
z+1/2,x+1/2,-y
-z+1/2,x+1/2,y
-y+1/2,-x+1/2,-z
y+1/2,-x+1/2,z
-y+1/2,x+1/2,z
y+1/2,x+1/2,-z
-z+1/2,-y+1/2,-x
z+1/2,y+1/2,-x
z+1/2,-y+1/2,x
-z+1/2,y+1/2,x
-x+1/2,-z+1/2,-y
-x+1/2,z+1/2,y
x+1/2,z+1/2,-y
x+1/2,-z+1/2,y
x+1/2,y,z+1/2
x+1/2,-y,-z+1/2
-x+1/2,y,-z+1/2
-x+1/2,-y,z+1/2
y+1/2,z,x+1/2
-y+1/2,-z,x+1/2
y+1/2,-z,-x+1/2
-y+1/2,z,-x+1/2
z+1/2,x,y+1/2
-z+1/2,x,-y+1/2
-z+1/2,-x,y+1/2
z+1/2,-x,-y+1/2
y+1/2,x,z+1/2
-y+1/2,x,-z+1/2
y+1/2,-x,-z+1/2
-y+1/2,-x,z+1/2
z+1/2,y,x+1/2
-z+1/2,-y,x+1/2
-z+1/2,y,-x+1/2
z+1/2,-y,-x+1/2
x+1/2,z,y+1/2
x+1/2,-z,-y+1/2
-x+1/2,-z,y+1/2
-x+1/2,z,-y+1/2
-x+1/2,-y,-z+1/2
-x+1/2,y,z+1/2
x+1/2,-y,z+1/2
x+1/2,y,-z+1/2
-y+1/2,-z,-x+1/2
y+1/2,z,-x+1/2
-y+1/2,z,x+1/2
y+1/2,-z,x+1/2
-z+1/2,-x,-y+1/2
z+1/2,-x,y+1/2
z+1/2,x,-y+1/2
-z+1/2,x,y+1/2
-y+1/2,-x,-z+1/2
y+1/2,-x,z+1/2
-y+1/2,x,z+1/2
y+1/2,x,-z+1/2
-z+1/2,-y,-x+1/2
z+1/2,y,-x+1/2
z+1/2,-y,x+1/2
-z+1/2,y,x+1/2
-x+1/2,-z,-y+1/2
-x+1/2,z,y+1/2
x+1/2,z,-y+1/2
x+1/2,-z,y+1/2
x,y+1/2,z+1/2
x,-y+1/2,-z+1/2
-x,y+1/2,-z+1/2
-x,-y+1/2,z+1/2
y,z+1/2,x+1/2
-y,-z+1/2,x+1/2
y,-z+1/2,-x+1/2
-y,z+1/2,-x+1/2
z,x+1/2,y+1/2
-z,x+1/2,-y+1/2
-z,-x+1/2,y+1/2
z,-x+1/2,-y+1/2
y,x+1/2,z+1/2
-y,x+1/2,-z+1/2
y,-x+1/2,-z+1/2
-y,-x+1/2,z+1/2
z,y+1/2,x+1/2
-z,-y+1/2,x+1/2
-z,y+1/2,-x+1/2
z,-y+1/2,-x+1/2
x,z+1/2,y+1/2
x,-z+1/2,-y+1/2
-x,-z+1/2,y+1/2
-x,z+1/2,-y+1/2
-x,-y+1/2,-z+1/2
-x,y+1/2,z+1/2
x,-y+1/2,z+1/2
x,y+1/2,-z+1/2
-y,-z+1/2,-x+1/2
y,z+1/2,-x+1/2
-y,z+1/2,x+1/2
y,-z+1/2,x+1/2
-z,-x+1/2,-y+1/2
z,-x+1/2,y+1/2
z,x+1/2,-y+1/2
-z,x+1/2,y+1/2
-y,-x+1/2,-z+1/2
y,-x+1/2,z+1/2
-y,x+1/2,z+1/2
y,x+1/2,-z+1/2
-z,-y+1/2,-x+1/2
z,y+1/2,-x+1/2
z,-y+1/2,x+1/2
-z,y+1/2,x+1/2
-x,-z+1/2,-y+1/2
-x,z+1/2,y+1/2
x,z+1/2,-y+1/2
x,-z+1/2,y+1/2

loop_
_atom_site_label
_atom_site_fract_x
_atom_site_fract_y
_atom_site_fract_z
_atom_site_U_iso_or_equiv
_atom_site_occupancy
_atom_site_adp_type
_atom_site_type_symbol
Sm 0.19090(17) 0.00000 0.00000 0.02533 1.00000 Uiso SM
Mg1 0.1696(4) 0.1696(4) 0.1696(4) 0.02714 1.00000 Uiso MG
Mg2 0.3831(4) 0.3831(4) 0.3831(4) 0.02714 1.00000 Uiso MG
Mg3 0.00000 0.25000 0.25000 0.02714 1.00000 Uiso MG
Mg4 0.50000 0.50000 0.50000 0.02714 1.00000 Uiso MG
C 0.00000 0.00000 0.00000 0.05066 1.00000 Uiso C

loop_
_atom_type_symbol
_atom_type_scat_Cromer_Mann_a1
_atom_type_scat_Cromer_Mann_b1
_atom_type_scat_Cromer_Mann_a2
_atom_type_scat_Cromer_Mann_b2
_atom_type_scat_Cromer_Mann_a3
_atom_type_scat_Cromer_Mann_b3
_atom_type_scat_Cromer_Mann_a4
_atom_type_scat_Cromer_Mann_b4
_atom_type_scat_Cromer_Mann_c
_atom_type_scat_dispersion_real
_atom_type_scat_dispersion_imag
_atom_type_scat_source
sm 24.00420 2.47274 19.42580 0.19645 13.43960 14.39960 2.89604 128.00700 2.20963 -5.69600 12.32000 International_Tables_for_Crystallography_Vol.C(1991)_Tables_6.1.1.4_and_6.1.1.5
mg 5.42040 2.82750 2.17350 79.26110 1.22690 0.38080 2.30730 7.19370 0.85840 0.16500 0.17700 International_Tables_for_Crystallography_Vol.C(1991)_Tables_6.1.1.4_and_6.1.1.5
c 2.31000 20.84390 1.02000 10.20750 1.58860 0.56870 0.86500 51.65120 0.21560 0.01700 0.00900 International_Tables_for_Crystallography_Vol.C(1991)_Tables_6.1.1.4_and_6.1.1.5

loop_
_geom_angle_atom_site_label_1
_geom_angle_atom_site_label_2
_geom_angle_atom_site_label_3
_geom_angle
_geom_angle_site_symmetry_1
_geom_angle_site_symmetry_3
Sm Sm Sm 90.00(5) 5_555 7_555
Sm Sm Sm 60.00(5) 5_555 9_555
Sm Sm Sm 60.00(5) 5_555 11_555
Sm Sm Mg1 55.90(14) 5_555 1_555
Sm Sm Mg1 115.82(19) 5_555 2_555
Sm Sm Mg1 55.90(14) 5_555 27_555
Sm Sm Mg1 115.82(19) 5_555 28_555
Sm Sm Mg2 149.6(2) 5_555 145_544
Sm Sm Mg2 102.12(18) 5_555 146_555
Sm Sm Mg2 149.6(2) 5_555 171_554
Sm Sm Mg2 102.12(18) 5_555 172_545
Sm Sm Mg3 99.36(5) 5_555 5_555
Sm Sm Mg3 99.36(5) 5_555 7_555
Sm Sm Mg3 58.30(5) 5_555 9_555
Sm Sm Mg3 148.30(5) 5_555 12_555
Sm Sm Mg4 135.00(8) 5_555 145_544
Sm Sm C 45.00(6) 5_555 1_555
Sm Sm Sm 60.00(5) 7_555 9_555
Sm Sm Sm 60.00(5) 7_555 11_555
Sm Sm Mg1 115.82(19) 7_555 1_555
Sm Sm Mg1 55.90(14) 7_555 2_555
Sm Sm Mg1 115.82(19) 7_555 27_555
Sm Sm Mg1 55.90(14) 7_555 28_555
Sm Sm Mg2 102.12(18) 7_555 145_544
Sm Sm Mg2 149.6(2) 7_555 146_555
Sm Sm Mg2 102.12(18) 7_555 171_554
Sm Sm Mg2 149.6(2) 7_555 172_545
Sm Sm Mg3 99.36(5) 7_555 5_555
Sm Sm Mg3 99.36(5) 7_555 7_555
Sm Sm Mg3 148.30(5) 7_555 9_555
Sm Sm Mg3 58.30(5) 7_555 12_555
Sm Sm Mg4 135.00(8) 7_555 145_544
Sm Sm C 45.00(6) 7_555 1_555
Sm Sm Sm 90.00(5) 9_555 11_555
Sm Sm Mg1 55.90(14) 9_555 1_555
Sm Sm Mg1 115.82(19) 9_555 2_555
Sm Sm Mg1 115.82(19) 9_555 27_555
Sm Sm Mg1 55.90(14) 9_555 28_555
Sm Sm Mg2 149.6(2) 9_555 145_544
Sm Sm Mg2 102.12(18) 9_555 146_555
Sm Sm Mg2 102.12(18) 9_555 171_554
Sm Sm Mg2 149.6(2) 9_555 172_545
Sm Sm Mg3 58.30(5) 9_555 5_555
Sm Sm Mg3 148.30(5) 9_555 7_555
Sm Sm Mg3 99.36(5) 9_555 9_555
Sm Sm Mg3 99.36(5) 9_555 12_555
Sm Sm Mg4 135.00(8) 9_555 145_544
Sm Sm C 45.00(6) 9_555 1_555
Sm Sm Mg1 115.82(19) 11_555 1_555
Sm Sm Mg1 55.90(14) 11_555 2_555
Sm Sm Mg1 55.90(14) 11_555 27_555
Sm Sm Mg1 115.82(19) 11_555 28_555
Sm Sm Mg2 102.12(18) 11_555 145_544
Sm Sm Mg2 149.6(2) 11_555 146_555
Sm Sm Mg2 149.6(2) 11_555 171_554
Sm Sm Mg2 102.12(18) 11_555 172_545
Sm Sm Mg3 148.30(5) 11_555 5_555
Sm Sm Mg3 58.30(5) 11_555 7_555
Sm Sm Mg3 99.36(5) 11_555 9_555
Sm Sm Mg3 99.36(5) 11_555 12_555
Sm Sm Mg4 135.00(8) 11_555 145_544
Sm Sm C 45.00(6) 11_555 1_555
Mg1 Sm Mg1 169.9(3) 1_555 2_555
Mg1 Sm Mg1 89.6(2) 1_555 27_555
Mg1 Sm Mg1 89.6(2) 1_555 28_555
Mg1 Sm Mg2 135.8(3) 1_555 145_544
Mg1 Sm Mg2 54.37(18) 1_555 146_555
Mg1 Sm Mg2 93.8(2) 1_555 171_554
Mg1 Sm Mg2 93.8(2) 1_555 172_545
Mg1 Sm Mg3 48.31(12) 1_555 5_555
Mg1 Sm Mg3 134.89(20) 1_555 7_555
Mg1 Sm Mg3 48.31(12) 1_555 9_555
Mg1 Sm Mg3 134.89(20) 1_555 12_555
Mg1 Sm Mg4 95.07(16) 1_555 145_544
Mg1 Sm C 84.93(18) 1_555 1_555
Mg1 Sm Mg1 89.6(2) 2_555 27_555
Mg1 Sm Mg1 89.6(2) 2_555 28_555
Mg1 Sm Mg2 54.37(18) 2_555 145_544
Mg1 Sm Mg2 135.8(3) 2_555 146_555
Mg1 Sm Mg2 93.8(2) 2_555 171_554
Mg1 Sm Mg2 93.8(2) 2_555 172_545
Mg1 Sm Mg3 134.89(20) 2_555 5_555
Mg1 Sm Mg3 48.31(12) 2_555 7_555
Mg1 Sm Mg3 134.89(20) 2_555 9_555
Mg1 Sm Mg3 48.31(12) 2_555 12_555
Mg1 Sm Mg4 95.07(16) 2_555 145_544
Mg1 Sm C 84.93(18) 2_555 1_555
Mg1 Sm Mg1 169.9(3) 27_555 28_555
Mg1 Sm Mg2 93.8(2) 27_555 145_544
Mg1 Sm Mg2 93.8(2) 27_555 146_555
Mg1 Sm Mg2 135.8(3) 27_555 171_554
Mg1 Sm Mg2 54.37(18) 27_555 172_545
Mg1 Sm Mg3 134.89(20) 27_555 5_555
Mg1 Sm Mg3 48.31(12) 27_555 7_555
Mg1 Sm Mg3 48.31(12) 27_555 9_555
Mg1 Sm Mg3 134.89(20) 27_555 12_555
Mg1 Sm Mg4 95.07(16) 27_555 145_544
Mg1 Sm C 84.93(18) 27_555 1_555
Mg1 Sm Mg2 93.8(2) 28_555 145_544
Mg1 Sm Mg2 93.8(2) 28_555 146_555
Mg1 Sm Mg2 54.37(18) 28_555 171_554
Mg1 Sm Mg2 135.8(3) 28_555 172_545
Mg1 Sm Mg3 48.31(12) 28_555 5_555
Mg1 Sm Mg3 134.89(20) 28_555 7_555
Mg1 Sm Mg3 134.89(20) 28_555 9_555
Mg1 Sm Mg3 48.31(12) 28_555 12_555
Mg1 Sm Mg4 95.07(16) 28_555 145_544
Mg1 Sm C 84.93(18) 28_555 1_555
Mg2 Sm Mg2 81.4(2) 145_544 146_555
Mg2 Sm Mg2 54.92(18) 145_544 171_554
Mg2 Sm Mg2 54.92(18) 145_544 172_545
Mg2 Sm Mg3 105.92(17) 145_544 5_555
Mg2 Sm Mg3 51.45(12) 145_544 7_555
Mg2 Sm Mg3 105.92(17) 145_544 9_555
Mg2 Sm Mg3 51.45(12) 145_544 12_555
Mg2 Sm C 139.3(2) 145_544 1_555
Mg2 Sm Mg2 54.92(18) 146_555 171_554
Mg2 Sm Mg2 54.92(18) 146_555 172_545
Mg2 Sm Mg3 51.45(12) 146_555 5_555
Mg2 Sm Mg3 105.92(17) 146_555 7_555
Mg2 Sm Mg3 51.45(12) 146_555 9_555
Mg2 Sm Mg3 105.92(17) 146_555 12_555
Mg2 Sm C 139.3(2) 146_555 1_555
Mg2 Sm Mg2 81.4(2) 171_554 172_545
Mg2 Sm Mg3 51.45(12) 171_554 5_555
Mg2 Sm Mg3 105.92(17) 171_554 7_555
Mg2 Sm Mg3 105.92(17) 171_554 9_555
Mg2 Sm Mg3 51.45(12) 171_554 12_555
Mg2 Sm C 139.3(2) 171_554 1_555
Mg2 Sm Mg3 105.92(17) 172_545 5_555
Mg2 Sm Mg3 51.45(12) 172_545 7_555
Mg2 Sm Mg3 51.45(12) 172_545 9_555
Mg2 Sm Mg3 105.92(17) 172_545 12_555
Mg2 Sm C 139.3(2) 172_545 1_555
Mg3 Sm Mg3 153.399(12) 5_555 7_555
Mg3 Sm Mg3 86.966(12) 5_555 9_555
Mg3 Sm Mg3 86.966(12) 5_555 12_555
Mg3 Sm Mg4 76.70(3) 5_555 145_544
Mg3 Sm C 103.30(5) 5_555 1_555
Mg3 Sm Mg3 86.966(12) 7_555 9_555
Mg3 Sm Mg3 86.966(12) 7_555 12_555
Mg3 Sm Mg4 76.70(3) 7_555 145_544
Mg3 Sm C 103.30(5) 7_555 1_555
Mg3 Sm Mg3 153.399(12) 9_555 12_555
Mg3 Sm Mg4 76.70(3) 9_555 145_544
Mg3 Sm C 103.30(5) 9_555 1_555
Mg3 Sm Mg4 76.70(3) 12_555 145_544
Mg3 Sm C 103.30(5) 12_555 1_555
Mg4 Sm C 180.00(6) 145_544 1_555
Sm Mg1 Sm 68.19(14) 1_555 5_555
Sm Mg1 Sm 68.19(14) 1_555 9_555
Sm Mg1 Mg1 115.8(2) 1_555 52_555
Sm Mg1 Mg1 115.8(2) 1_555 99_555
Sm Mg1 Mg1 174.9(3) 1_555 146_555
Sm Mg1 Mg2 121.4(2) 1_555 52_555
Sm Mg1 Mg2 121.4(2) 1_555 99_555
Sm Mg1 Mg2 65.7(2) 1_555 146_555
Sm Mg1 Mg3 128.91(15) 1_555 1_555
Sm Mg1 Mg3 69.97(15) 1_555 5_555
Sm Mg1 Mg3 69.97(15) 1_555 9_555
Sm Mg1 Sm 68.19(14) 5_555 9_555
Sm Mg1 Mg1 174.9(3) 5_555 52_555
Sm Mg1 Mg1 115.8(2) 5_555 99_555
Sm Mg1 Mg1 115.8(2) 5_555 146_555
Sm Mg1 Mg2 65.7(2) 5_555 52_555
Sm Mg1 Mg2 121.4(2) 5_555 99_555
Sm Mg1 Mg2 121.4(3) 5_555 146_555
Sm Mg1 Mg3 69.97(15) 5_555 1_555
Sm Mg1 Mg3 128.91(16) 5_555 5_555
Sm Mg1 Mg3 69.97(16) 5_555 9_555
Sm Mg1 Mg1 115.8(2) 9_555 52_555
Sm Mg1 Mg1 174.9(3) 9_555 99_555
Sm Mg1 Mg1 115.8(2) 9_555 146_555
Sm Mg1 Mg2 121.4(2) 9_555 52_555
Sm Mg1 Mg2 65.7(2) 9_555 99_555
Sm Mg1 Mg2 121.4(3) 9_555 146_555
Sm Mg1 Mg3 69.97(15) 9_555 1_555
Sm Mg1 Mg3 69.97(16) 9_555 5_555
Sm Mg1 Mg3 128.91(16) 9_555 9_555
Mg1 Mg1 Mg1 60.0(2) 52_555 99_555
Mg1 Mg1 Mg1 60.0(2) 52_555 146_555
Mg1 Mg1 Mg2 109.2(3) 52_555 52_555
Mg1 Mg1 Mg2 59.8(2) 52_555 99_555
Mg1 Mg1 Mg2 59.8(2) 52_555 146_555
Mg1 Mg1 Mg3 108.0(3) 52_555 1_555
Mg1 Mg1 Mg3 56.2(2) 52_555 5_555
Mg1 Mg1 Mg3 108.0(3) 52_555 9_555
Mg1 Mg1 C 144.7(2) 52_555 1_555
Mg1 Mg1 Mg1 60.0(2) 99_555 146_555
Mg1 Mg1 Mg2 59.8(2) 99_555 52_555
Mg1 Mg1 Mg2 109.2(3) 99_555 99_555
Mg1 Mg1 Mg2 59.8(2) 99_555 146_555
Mg1 Mg1 Mg3 108.0(3) 99_555 1_555
Mg1 Mg1 Mg3 108.0(3) 99_555 5_555
Mg1 Mg1 Mg3 56.2(2) 99_555 9_555
Mg1 Mg1 C 144.7(2) 99_555 1_555
Mg1 Mg1 Mg2 59.8(2) 146_555 52_555
Mg1 Mg1 Mg2 59.8(2) 146_555 99_555
Mg1 Mg1 Mg2 109.2(3) 146_555 146_555
Mg1 Mg1 Mg3 56.2(2) 146_555 1_555
Mg1 Mg1 Mg3 108.0(3) 146_555 5_555
Mg1 Mg1 Mg3 108.0(3) 146_555 9_555
Mg1 Mg1 C 144.7(2) 146_555 1_555
Mg2 Mg1 Mg2 112.7(3) 52_555 99_555
Mg2 Mg1 Mg2 112.7(3) 52_555 146_555
Mg2 Mg1 Mg3 61.7(2) 52_555 1_555
Mg2 Mg1 Mg3 165.4(3) 52_555 5_555
Mg2 Mg1 Mg3 61.7(2) 52_555 9_555
Mg2 Mg1 C 106.0(2) 52_555 1_555
Mg2 Mg1 Mg2 112.7(3) 99_555 146_555
Mg2 Mg1 Mg3 61.7(2) 99_555 1_555
Mg2 Mg1 Mg3 61.7(2) 99_555 5_555
Mg2 Mg1 Mg3 165.4(3) 99_555 9_555
Mg2 Mg1 C 106.0(2) 99_555 1_555
Mg2 Mg1 Mg3 165.4(3) 146_555 1_555
Mg2 Mg1 Mg3 61.7(2) 146_555 5_555
Mg2 Mg1 Mg3 61.7(2) 146_555 9_555
Mg2 Mg1 C 106.0(2) 146_555 1_555
Mg3 Mg1 Mg3 119.94(16) 1_555 5_555
Mg3 Mg1 Mg3 119.94(16) 1_555 9_555
Mg3 Mg1 C 88.57(14) 1_555 1_555
Mg3 Mg1 Mg3 119.94(16) 5_555 9_555
Mg3 Mg1 C 88.57(14) 5_555 1_555
Mg3 Mg1 C 88.57(14) 9_555 1_555
Sm Mg2 Sm 119.11(13) 53_555 105_555
Sm Mg2 Sm 119.11(15) 53_555 145_555
Sm Mg2 Mg1 59.94(20) 53_555 52_555
Sm Mg2 Mg1 111.5(2) 53_555 99_555
Sm Mg2 Mg1 111.5(2) 53_555 146_555
Sm Mg2 Mg2 62.54(19) 53_555 26_655
Sm Mg2 Mg2 62.54(19) 53_555 27_565
Sm Mg2 Mg2 139.3(2) 53_555 28_556
Sm Mg2 Mg3 65.06(14) 53_555 52_555
Sm Mg2 Mg3 65.06(15) 53_555 59_555
Sm Mg2 Mg3 162.54(15) 53_555 104_555
Sm Mg2 Mg4 84.56(15) 53_555 1_555
Sm Mg2 Sm 119.11(15) 105_555 145_555
Sm Mg2 Mg1 111.5(2) 105_555 52_555
Sm Mg2 Mg1 59.94(20) 105_555 99_555
Sm Mg2 Mg1 111.5(2) 105_555 146_555
Sm Mg2 Mg2 62.54(19) 105_555 26_655
Sm Mg2 Mg2 139.3(2) 105_555 27_565
Sm Mg2 Mg2 62.54(19) 105_555 28_556
Sm Mg2 Mg3 65.06(14) 105_555 52_555
Sm Mg2 Mg3 162.54(15) 105_555 59_555
Sm Mg2 Mg3 65.06(15) 105_555 104_555
Sm Mg2 Mg4 84.56(15) 105_555 1_555
Sm Mg2 Mg1 111.5(2) 145_555 52_555
Sm Mg2 Mg1 111.5(2) 145_555 99_555
Sm Mg2 Mg1 59.94(20) 145_555 146_555
Sm Mg2 Mg2 139.3(3) 145_555 26_655
Sm Mg2 Mg2 62.54(20) 145_555 27_565
Sm Mg2 Mg2 62.54(20) 145_555 28_556
Sm Mg2 Mg3 162.54(15) 145_555 52_555
Sm Mg2 Mg3 65.06(14) 145_555 59_555
Sm Mg2 Mg3 65.06(14) 145_555 104_555
Sm Mg2 Mg4 84.56(16) 145_555 1_555
Mg1 Mg2 Mg1 60.4(2) 52_555 99_555
Mg1 Mg2 Mg1 60.4(2) 52_555 146_555
Mg1 Mg2 Mg2 103.5(3) 52_555 26_655
Mg1 Mg2 Mg2 103.5(3) 52_555 27_565
Mg1 Mg2 Mg2 160.8(3) 52_555 28_556
Mg1 Mg2 Mg3 54.26(20) 52_555 52_555
Mg1 Mg2 Mg3 54.26(20) 52_555 59_555
Mg1 Mg2 Mg3 102.6(2) 52_555 104_555
Mg1 Mg2 Mg4 144.5(3) 52_555 1_555
Mg1 Mg2 Mg1 60.4(2) 99_555 146_555
Mg1 Mg2 Mg2 103.5(3) 99_555 26_655
Mg1 Mg2 Mg2 160.8(3) 99_555 27_565
Mg1 Mg2 Mg2 103.5(3) 99_555 28_556
Mg1 Mg2 Mg3 54.26(20) 99_555 52_555
Mg1 Mg2 Mg3 102.6(2) 99_555 59_555
Mg1 Mg2 Mg3 54.26(20) 99_555 104_555
Mg1 Mg2 Mg4 144.5(3) 99_555 1_555
Mg1 Mg2 Mg2 160.8(3) 146_555 26_655
Mg1 Mg2 Mg2 103.5(3) 146_555 27_565
Mg1 Mg2 Mg2 103.5(3) 146_555 28_556
Mg1 Mg2 Mg3 102.6(2) 146_555 52_555
Mg1 Mg2 Mg3 54.26(20) 146_555 59_555
Mg1 Mg2 Mg3 54.26(20) 146_555 104_555
Mg1 Mg2 Mg4 144.5(3) 146_555 1_555
Mg2 Mg2 Mg2 90.0(3) 26_655 27_565
Mg2 Mg2 Mg2 90.0(3) 26_655 28_556
Mg2 Mg2 Mg3 58.16(20) 26_655 52_555
Mg2 Mg2 Mg3 126.9(2) 26_655 59_555
Mg2 Mg2 Mg3 126.9(2) 26_655 104_555
Mg2 Mg2 Mg4 54.7(2) 26_655 1_555
Mg2 Mg2 Mg2 90.0(3) 27_565 28_556
Mg2 Mg2 Mg3 126.9(2) 27_565 52_555
Mg2 Mg2 Mg3 58.16(20) 27_565 59_555
Mg2 Mg2 Mg3 126.9(2) 27_565 104_555
Mg2 Mg2 Mg4 54.7(2) 27_565 1_555
Mg2 Mg2 Mg3 126.9(2) 28_556 52_555
Mg2 Mg2 Mg3 126.9(2) 28_556 59_555
Mg2 Mg2 Mg3 58.16(20) 28_556 104_555
Mg2 Mg2 Mg4 54.7(2) 28_556 1_555
Mg3 Mg2 Mg3 105.84(15) 52_555 59_555
Mg3 Mg2 Mg3 105.84(15) 52_555 104_555
Mg3 Mg2 Mg4 112.89(15) 52_555 1_555
Mg3 Mg2 Mg3 105.84(15) 59_555 104_555
Mg3 Mg2 Mg4 112.89(15) 59_555 1_555
Mg3 Mg2 Mg4 112.89(15) 104_555 1_555
Sm Mg3 Sm 63.39891 5_555 9_555
Sm Mg3 Sm 180.00000 5_555 151_555
Sm Mg3 Sm 116.60110 5_555 155_555
Sm Mg3 Mg1 61.72(16) 5_555 1_555
Sm Mg3 Mg1 61.72(16) 5_555 26_555
Sm Mg3 Mg1 118.3(2) 5_555 146_555
Sm Mg3 Mg1 118.3(2) 5_555 169_555
Sm Mg3 Mg2 63.49(15) 5_555 52_555
Sm Mg3 Mg2 63.49(15) 5_555 75_455
Sm Mg3 Mg2 116.51(19) 5_555 99_555
Sm Mg3 Mg2 116.51(19) 5_555 124_455
Sm Mg3 Sm 116.60110 9_555 151_555
Sm Mg3 Sm 180.00000 9_555 155_555
Sm Mg3 Mg1 61.72(16) 9_555 1_555
Sm Mg3 Mg1 61.72(16) 9_555 26_555
Sm Mg3 Mg1 118.3(2) 9_555 146_555
Sm Mg3 Mg1 118.3(2) 9_555 169_555
Sm Mg3 Mg2 116.51(19) 9_555 52_555
Sm Mg3 Mg2 116.51(19) 9_555 75_455
Sm Mg3 Mg2 63.49(15) 9_555 99_555
Sm Mg3 Mg2 63.49(15) 9_555 124_455
Sm Mg3 Sm 63.39891 151_555 155_555
Sm Mg3 Mg1 118.3(2) 151_555 1_555
Sm Mg3 Mg1 118.3(2) 151_555 26_555
Sm Mg3 Mg1 61.72(16) 151_555 146_555
Sm Mg3 Mg1 61.72(16) 151_555 169_555
Sm Mg3 Mg2 116.51(19) 151_555 52_555
Sm Mg3 Mg2 116.51(19) 151_555 75_455
Sm Mg3 Mg2 63.49(15) 151_555 99_555
Sm Mg3 Mg2 63.49(15) 151_555 124_455
Sm Mg3 Mg1 118.3(2) 155_555 1_555
Sm Mg3 Mg1 118.3(2) 155_555 26_555
Sm Mg3 Mg1 61.72(16) 155_555 146_555
Sm Mg3 Mg1 61.72(16) 155_555 169_555
Sm Mg3 Mg2 63.49(15) 155_555 52_555
Sm Mg3 Mg2 63.49(15) 155_555 75_455
Sm Mg3 Mg2 116.51(19) 155_555 99_555
Sm Mg3 Mg2 116.51(19) 155_555 124_455
Mg1 Mg3 Mg1 112.3(3) 1_555 26_555
Mg1 Mg3 Mg1 67.7(2) 1_555 146_555
Mg1 Mg3 Mg1 180.0(4) 1_555 169_555
Mg1 Mg3 Mg2 64.0(2) 1_555 52_555
Mg1 Mg3 Mg2 116.0(3) 1_555 75_455
Mg1 Mg3 Mg2 64.0(2) 1_555 99_555
Mg1 Mg3 Mg2 116.0(3) 1_555 124_455
Mg1 Mg3 Mg1 180.0(4) 26_555 146_555
Mg1 Mg3 Mg1 67.7(2) 26_555 169_555
Mg1 Mg3 Mg2 116.0(3) 26_555 52_555
Mg1 Mg3 Mg2 64.0(2) 26_555 75_455
Mg1 Mg3 Mg2 116.0(3) 26_555 99_555
Mg1 Mg3 Mg2 64.0(2) 26_555 124_455
Mg1 Mg3 Mg1 112.3(3) 146_555 169_555
Mg1 Mg3 Mg2 64.0(2) 146_555 52_555
Mg1 Mg3 Mg2 116.0(3) 146_555 75_455
Mg1 Mg3 Mg2 64.0(2) 146_555 99_555
Mg1 Mg3 Mg2 116.0(3) 146_555 124_455
Mg1 Mg3 Mg2 116.0(3) 169_555 52_555
Mg1 Mg3 Mg2 64.0(2) 169_555 75_455
Mg1 Mg3 Mg2 116.0(3) 169_555 99_555
Mg1 Mg3 Mg2 64.0(2) 169_555 124_455
Mg2 Mg3 Mg2 63.7(2) 52_555 75_455
Mg2 Mg3 Mg2 116.3(3) 52_555 99_555
Mg2 Mg3 Mg2 180.0(3) 52_555 124_455
Mg2 Mg3 Mg2 180.0(3) 75_455 99_555
Mg2 Mg3 Mg2 116.3(3) 75_455 124_455
Mg2 Mg3 Mg2 63.7(2) 99_555 124_455
Sm Mg4 Sm 180.00000 53_555 55_556
Sm Mg4 Sm 90.00001 53_555 105_555
Sm Mg4 Sm 90.00000 53_555 107_565
Sm Mg4 Sm 90.00(5) 53_555 145_555
Sm Mg4 Sm 90.00(5) 53_555 147_655
Sm Mg4 Mg2 54.74(15) 53_555 1_555
Sm Mg4 Mg2 125.3(2) 53_555 2_566
Sm Mg4 Mg2 125.3(2) 53_555 3_656
Sm Mg4 Mg2 54.74(15) 53_555 4_665
Sm Mg4 Mg2 125.3(2) 53_555 25_666
Sm Mg4 Mg2 54.74(15) 53_555 26_655
Sm Mg4 Mg2 54.74(15) 53_555 27_565
Sm Mg4 Mg2 125.3(2) 53_555 28_556
Sm Mg4 Sm 90.00000 55_556 105_555
Sm Mg4 Sm 90.00000 55_556 107_565
Sm Mg4 Sm 90.00(5) 55_556 145_555
Sm Mg4 Sm 90.00(5) 55_556 147_655
Sm Mg4 Mg2 125.3(2) 55_556 1_555
Sm Mg4 Mg2 54.74(15) 55_556 2_566
Sm Mg4 Mg2 54.74(15) 55_556 3_656
Sm Mg4 Mg2 125.3(2) 55_556 4_665
Sm Mg4 Mg2 54.74(15) 55_556 25_666
Sm Mg4 Mg2 125.3(2) 55_556 26_655
Sm Mg4 Mg2 125.3(2) 55_556 27_565
Sm Mg4 Mg2 54.74(15) 55_556 28_556
Sm Mg4 Sm 180.00000 105_555 107_565
Sm Mg4 Sm 90.00(5) 105_555 145_555
Sm Mg4 Sm 90.00(5) 105_555 147_655
Sm Mg4 Mg2 54.74(15) 105_555 1_555
Sm Mg4 Mg2 125.3(2) 105_555 2_566
Sm Mg4 Mg2 54.74(15) 105_555 3_656
Sm Mg4 Mg2 125.3(2) 105_555 4_665
Sm Mg4 Mg2 125.3(2) 105_555 25_666
Sm Mg4 Mg2 54.74(15) 105_555 26_655
Sm Mg4 Mg2 125.3(2) 105_555 27_565
Sm Mg4 Mg2 54.74(15) 105_555 28_556
Sm Mg4 Sm 90.00(5) 107_565 145_555
Sm Mg4 Sm 90.00(5) 107_565 147_655
Sm Mg4 Mg2 125.3(2) 107_565 1_555
Sm Mg4 Mg2 54.74(15) 107_565 2_566
Sm Mg4 Mg2 125.3(2) 107_565 3_656
Sm Mg4 Mg2 54.74(15) 107_565 4_665
Sm Mg4 Mg2 54.74(15) 107_565 25_666
Sm Mg4 Mg2 125.3(2) 107_565 26_655
Sm Mg4 Mg2 54.74(15) 107_565 27_565
Sm Mg4 Mg2 125.3(2) 107_565 28_556
Sm Mg4 Sm 180.00(10) 145_555 147_655
Sm Mg4 Mg2 54.74(15) 145_555 1_555
Sm Mg4 Mg2 54.74(15) 145_555 2_566
Sm Mg4 Mg2 125.3(2) 145_555 3_656
Sm Mg4 Mg2 125.3(2) 145_555 4_665
Sm Mg4 Mg2 125.3(2) 145_555 25_666
Sm Mg4 Mg2 125.3(2) 145_555 26_655
Sm Mg4 Mg2 54.74(15) 145_555 27_565
Sm Mg4 Mg2 54.74(15) 145_555 28_556
Sm Mg4 Mg2 125.3(2) 147_655 1_555
Sm Mg4 Mg2 125.3(2) 147_655 2_566
Sm Mg4 Mg2 54.74(15) 147_655 3_656
Sm Mg4 Mg2 54.74(15) 147_655 4_665
Sm Mg4 Mg2 54.74(15) 147_655 25_666
Sm Mg4 Mg2 54.74(15) 147_655 26_655
Sm Mg4 Mg2 125.3(2) 147_655 27_565
Sm Mg4 Mg2 125.3(2) 147_655 28_556
Mg2 Mg4 Mg2 109.5(3) 1_555 2_566
Mg2 Mg4 Mg2 109.5(3) 1_555 3_656
Mg2 Mg4 Mg2 109.5(3) 1_555 4_665
Mg2 Mg4 Mg2 180.0(4) 1_555 25_666
Mg2 Mg4 Mg2 70.5(2) 1_555 26_655
Mg2 Mg4 Mg2 70.5(2) 1_555 27_565
Mg2 Mg4 Mg2 70.5(2) 1_555 28_556
Mg2 Mg4 Mg2 109.5(3) 2_566 3_656
Mg2 Mg4 Mg2 109.5(3) 2_566 4_665
Mg2 Mg4 Mg2 70.5(2) 2_566 25_666
Mg2 Mg4 Mg2 180.0(4) 2_566 26_655
Mg2 Mg4 Mg2 70.5(2) 2_566 27_565
Mg2 Mg4 Mg2 70.5(2) 2_566 28_556
Mg2 Mg4 Mg2 109.5(3) 3_656 4_665
Mg2 Mg4 Mg2 70.5(2) 3_656 25_666
Mg2 Mg4 Mg2 70.5(2) 3_656 26_655
Mg2 Mg4 Mg2 180.0(4) 3_656 27_565
Mg2 Mg4 Mg2 70.5(2) 3_656 28_556
Mg2 Mg4 Mg2 70.5(2) 4_665 25_666
Mg2 Mg4 Mg2 70.5(2) 4_665 26_655
Mg2 Mg4 Mg2 70.5(2) 4_665 27_565
Mg2 Mg4 Mg2 180.0(4) 4_665 28_556
Mg2 Mg4 Mg2 109.5(3) 25_666 26_655
Mg2 Mg4 Mg2 109.5(3) 25_666 27_565
Mg2 Mg4 Mg2 109.5(3) 25_666 28_556
Mg2 Mg4 Mg2 109.5(3) 26_655 27_565
Mg2 Mg4 Mg2 109.5(3) 26_655 28_556
Mg2 Mg4 Mg2 109.5(3) 27_565 28_556
Sm C Sm 180.00(16) 1_555 3_555
Sm C Sm 90.00(9) 1_555 5_555
Sm C Sm 90.00(9) 1_555 7_555
Sm C Sm 90.00(9) 1_555 9_555
Sm C Sm 90.00(9) 1_555 11_555
Sm C Mg1 54.74(14) 1_555 1_555
Sm C Mg1 54.74(14) 1_555 2_555
Sm C Mg1 125.3(2) 1_555 3_555
Sm C Mg1 125.3(2) 1_555 4_555
Sm C Mg1 125.3(2) 1_555 25_555
Sm C Mg1 125.3(2) 1_555 26_555
Sm C Mg1 54.74(14) 1_555 27_555
Sm C Mg1 54.74(14) 1_555 28_555
Sm C Sm 90.00(9) 3_555 5_555
Sm C Sm 90.00(9) 3_555 7_555
Sm C Sm 90.00(9) 3_555 9_555
Sm C Sm 90.00(9) 3_555 11_555
Sm C Mg1 125.3(2) 3_555 1_555
Sm C Mg1 125.3(2) 3_555 2_555
Sm C Mg1 54.74(14) 3_555 3_555
Sm C Mg1 54.74(14) 3_555 4_555
Sm C Mg1 54.74(14) 3_555 25_555
Sm C Mg1 54.74(14) 3_555 26_555
Sm C Mg1 125.3(2) 3_555 27_555
Sm C Mg1 125.3(2) 3_555 28_555
Sm C Sm 180.00000 5_555 7_555
Sm C Sm 90.00000 5_555 9_555
Sm C Sm 90.00000 5_555 11_555
Sm C Mg1 54.74(13) 5_555 1_555
Sm C Mg1 125.26(20) 5_555 2_555
Sm C Mg1 125.26(20) 5_555 3_555
Sm C Mg1 54.74(13) 5_555 4_555
Sm C Mg1 125.26(20) 5_555 25_555
Sm C Mg1 54.74(13) 5_555 26_555
Sm C Mg1 54.74(13) 5_555 27_555
Sm C Mg1 125.26(20) 5_555 28_555
Sm C Sm 90.00000 7_555 9_555
Sm C Sm 90.00000 7_555 11_555
Sm C Mg1 125.26(20) 7_555 1_555
Sm C Mg1 54.74(13) 7_555 2_555
Sm C Mg1 54.74(13) 7_555 3_555
Sm C Mg1 125.26(20) 7_555 4_555
Sm C Mg1 54.74(13) 7_555 25_555
Sm C Mg1 125.26(20) 7_555 26_555
Sm C Mg1 125.26(20) 7_555 27_555
Sm C Mg1 54.74(13) 7_555 28_555
Sm C Sm 180.00000 9_555 11_555
Sm C Mg1 54.74(13) 9_555 1_555
Sm C Mg1 125.26(20) 9_555 2_555
Sm C Mg1 54.74(13) 9_555 3_555
Sm C Mg1 125.26(20) 9_555 4_555
Sm C Mg1 125.26(20) 9_555 25_555
Sm C Mg1 54.74(13) 9_555 26_555
Sm C Mg1 125.26(20) 9_555 27_555
Sm C Mg1 54.74(13) 9_555 28_555
Sm C Mg1 125.26(20) 11_555 1_555
Sm C Mg1 54.74(13) 11_555 2_555
Sm C Mg1 125.26(20) 11_555 3_555
Sm C Mg1 54.74(13) 11_555 4_555
Sm C Mg1 54.74(13) 11_555 25_555
Sm C Mg1 125.26(20) 11_555 26_555
Sm C Mg1 54.74(13) 11_555 27_555
Sm C Mg1 125.26(20) 11_555 28_555
Mg1 C Mg1 109.5(2) 1_555 2_555
Mg1 C Mg1 109.5(2) 1_555 3_555
Mg1 C Mg1 109.5(2) 1_555 4_555
Mg1 C Mg1 180.0(2) 1_555 25_555
Mg1 C Mg1 70.53(17) 1_555 26_555
Mg1 C Mg1 70.53(17) 1_555 27_555
Mg1 C Mg1 70.53(17) 1_555 28_555
Mg1 C Mg1 109.5(2) 2_555 3_555
Mg1 C Mg1 109.5(2) 2_555 4_555
Mg1 C Mg1 70.53(17) 2_555 25_555
Mg1 C Mg1 180.0(2) 2_555 26_555
Mg1 C Mg1 70.53(17) 2_555 27_555
Mg1 C Mg1 70.53(17) 2_555 28_555
Mg1 C Mg1 109.5(2) 3_555 4_555
Mg1 C Mg1 70.53(17) 3_555 25_555
Mg1 C Mg1 70.53(17) 3_555 26_555
Mg1 C Mg1 180.0(2) 3_555 27_555
Mg1 C Mg1 70.53(17) 3_555 28_555
Mg1 C Mg1 70.53(17) 4_555 25_555
Mg1 C Mg1 70.53(17) 4_555 26_555
Mg1 C Mg1 70.53(17) 4_555 27_555
Mg1 C Mg1 180.0(2) 4_555 28_555
Mg1 C Mg1 109.5(2) 25_555 26_555
Mg1 C Mg1 109.5(2) 25_555 27_555
Mg1 C Mg1 109.5(2) 25_555 28_555
Mg1 C Mg1 109.5(2) 26_555 27_555
Mg1 C Mg1 109.5(2) 26_555 28_555
Mg1 C Mg1 109.5(2) 27_555 28_555

loop_
_geom_bond_atom_site_label_1
_geom_bond_atom_site_label_2
_geom_bond_distance
_geom_bond_site_symmetry_2
Sm Sm 3.882(2) 5_555
Sm Sm 3.882(2) 7_555
Sm Sm 3.882(2) 9_555
Sm Sm 3.882(2) 11_555
Sm Mg1 3.463(6) 1_555
Sm Mg1 3.463(6) 2_555
Sm Mg1 3.463(6) 27_555
Sm Mg1 3.463(6) 28_555
Sm Mg2 3.646(6) 145_544
Sm Mg2 3.646(6) 146_555
Sm Mg2 3.646(6) 171_554
Sm Mg2 3.646(6) 172_545
Sm Mg3 3.6941(19) 5_555
Sm Mg3 3.6941(19) 7_555
Sm Mg3 3.6941(19) 9_555
Sm Mg3 3.6941(19) 12_555
Sm Mg4 4.445(2) 145_544
Sm C 2.745(3) 1_555
Mg1 Sm 3.463(6) 1_555
Mg1 Sm 3.463(6) 5_555
Mg1 Sm 3.463(6) 9_555
Mg1 Mg1 3.270(8) 52_555
Mg1 Mg1 3.270(8) 99_555
Mg1 Mg1 3.270(8) 146_555
Mg1 Mg2 3.252(8) 52_555
Mg1 Mg2 3.252(8) 99_555
Mg1 Mg2 3.252(8) 146_555
Mg1 Mg3 2.936(6) 1_555
Mg1 Mg3 2.936(6) 5_555
Mg1 Mg3 2.936(6) 9_555
Mg1 C 4.224(6) 1_555
Mg2 Sm 3.646(6) 53_555
Mg2 Sm 3.646(6) 105_555
Mg2 Sm 3.646(6) 145_555
Mg2 Mg1 3.252(8) 52_555
Mg2 Mg1 3.252(8) 99_555
Mg2 Mg1 3.252(8) 146_555
Mg2 Mg2 3.362(8) 26_655
Mg2 Mg2 3.362(8) 27_565
Mg2 Mg2 3.362(8) 28_556
Mg2 Mg3 3.186(6) 52_555
Mg2 Mg3 3.186(6) 59_555
Mg2 Mg3 3.186(6) 104_555
Mg2 Mg4 2.912(6) 1_555
Mg3 Sm 3.6941(19) 5_555
Mg3 Sm 3.6941(19) 9_555
Mg3 Sm 3.6941(19) 151_555
Mg3 Sm 3.6941(19) 155_555
Mg3 Mg1 2.936(6) 1_555
Mg3 Mg1 2.936(6) 26_555
Mg3 Mg1 2.936(6) 146_555
Mg3 Mg1 2.936(6) 169_555
Mg3 Mg2 3.186(6) 52_555
Mg3 Mg2 3.186(6) 75_455
Mg3 Mg2 3.186(6) 99_555
Mg3 Mg2 3.186(6) 124_455
Mg4 Sm 4.445(2) 53_555
Mg4 Sm 4.445(2) 55_556
Mg4 Sm 4.445(2) 105_555
Mg4 Sm 4.445(2) 107_565
Mg4 Sm 4.445(2) 145_555
Mg4 Sm 4.445(2) 147_655
Mg4 Mg2 2.912(6) 1_555
Mg4 Mg2 2.912(6) 2_566
Mg4 Mg2 2.912(6) 3_656
Mg4 Mg2 2.912(6) 4_665
Mg4 Mg2 2.912(6) 25_666
Mg4 Mg2 2.912(6) 26_655
Mg4 Mg2 2.912(6) 27_565
Mg4 Mg2 2.912(6) 28_556
C Sm 2.745(3) 1_555
C Sm 2.745(3) 3_555
C Sm 2.745(3) 5_555
C Sm 2.745(3) 7_555
C Sm 2.745(3) 9_555
C Sm 2.745(3) 11_555
C Mg1 4.224(6) 1_555
C Mg1 4.224(6) 2_555
C Mg1 4.224(6) 3_555
C Mg1 4.224(6) 4_555
C Mg1 4.224(6) 25_555
C Mg1 4.224(6) 26_555
C Mg1 4.224(6) 27_555
C Mg1 4.224(6) 28_555
